data_4067040
loop_
_publ_author_name
'Paul, Susann'
'Schweizer, W. Bernd'
'Ebert, Marc-Olivier'
'Gilmour, Ryan'

_publ_section_title
;
 A Novel Fluorinated Gold(I) N-Heterocyclic Carbene Complex: Exploiting
 Fluorine Stereoelectronic Effects To Control Molecular Topology
;
_journal_issue 20
_journal_name_full Organometallics
_journal_page_first 4424
_journal_paper_doi 10.1021/om100789n
_journal_volume 29
_journal_year 2010
_chemical_compound_source 'LOC ETH Zurich'
_chemical_formula_moiety 'C24 H21 F N3 +1, B F4 -1 '
_chemical_formula_sum 'C24 H21 B F5 N3'
_chemical_formula_weight 457.254
_chemical_name_systematic
;
 ?
;
_space_group_IT_number 5
_symmetry_cell_setting monoclinic
_symmetry_space_group_name_Hall 'C 2y'
_symmetry_space_group_name_H-M 'C 1 2 1'
_atom_sites_solution_primary direct
_atom_sites_solution_secondary difmap
_cell_angle_alpha 90.00
_cell_angle_beta 105.241(2)
_cell_angle_gamma 90.00
_cell_formula_units_Z 4
_cell_length_a 16.8056(8)
_cell_length_b 6.9654(4)
_cell_length_c 18.7706(9)
_cell_measurement_reflns_used 65150
_cell_measurement_temperature 173
_cell_measurement_theta_max 27.485
_cell_measurement_theta_min 2.753
_cell_volume 2119.96(19)
_computing_cell_refinement 'HKL Scalepack (Otwinowski & Minor 1997)'
_computing_data_collection KappaCCD
_computing_data_reduction 'Denzo and Scalepak (Otwinowski & Minor, 1997)'
_computing_structure_refinement 'SHELXL-97 (Sheldrick, 2008)'
_computing_structure_solution 'SHELXS-97 (Sheldrick, 2008)'
_diffrn_ambient_temperature 173
_diffrn_measured_fraction_theta_full 0.994
_diffrn_measured_fraction_theta_max 0.994
_diffrn_measurement_device KappaCCD
_diffrn_measurement_method CCD
_diffrn_orient_matrix_type X=UH
_diffrn_orient_matrix_UB_11 -0.00178
_diffrn_orient_matrix_UB_12 0.00465
_diffrn_orient_matrix_UB_13 -0.06147
_diffrn_orient_matrix_UB_21 -0.05366
_diffrn_orient_matrix_UB_22 0.13266
_diffrn_orient_matrix_UB_23 0.01159
_diffrn_orient_matrix_UB_31 0.04897
_diffrn_orient_matrix_UB_32 0.02107
_diffrn_orient_matrix_UB_33 -0.01439
_diffrn_radiation_source 'fine-focus sealed tube'
_diffrn_radiation_type ' MoK\a'
_diffrn_radiation_wavelength_id all
_diffrn_reflns_av_R_equivalents 0.038
_diffrn_reflns_limit_h_max 21
_diffrn_reflns_limit_h_min -21
_diffrn_reflns_limit_k_max 8
_diffrn_reflns_limit_k_min -9
_diffrn_reflns_limit_l_max 24
_diffrn_reflns_limit_l_min -24
_diffrn_reflns_number 4441
_diffrn_reflns_theta_full 27.48
_diffrn_reflns_theta_max 27.48
_diffrn_reflns_theta_min 2.90
_exptl_absorpt_coefficient_mu 0.115
_exptl_absorpt_correction_type none
_exptl_crystal_colour 'pale yellow'
_exptl_crystal_density_diffrn 1.433
_exptl_crystal_density_method 'not measured'
_exptl_crystal_description Cube
_exptl_crystal_F_000 944.0
_exptl_crystal_size_max .27
_exptl_crystal_size_mid .15
_exptl_crystal_size_min .105
_refine_diff_density_max 0.174
_refine_diff_density_min -0.225
_refine_diff_density_rms 0.050
_refine_ls_abs_structure_details 'Flack H D (1983), Acta Cryst. A39, 876-881'
_refine_ls_abs_structure_Flack -0.4(7)
_refine_ls_extinction_method none
_refine_ls_goodness_of_fit_ref 1.008
_refine_ls_hydrogen_treatment constr
_refine_ls_matrix_type full
_refine_ls_number_parameters 298
_refine_ls_number_reflns 4441
_refine_ls_number_restraints 1
_refine_ls_restrained_S_all 1.008
_refine_ls_R_factor_all 0.0634
_refine_ls_R_factor_gt 0.0468
_refine_ls_shift/su_max 0.001
_refine_ls_shift/su_mean 0.000
_refine_ls_structure_factor_coef Fsqd
_refine_ls_weighting_details 'calc w=1/[\s^2^(Fo^2^)+ (0.1000P)^2^+0.0000P] where P=(Fo^2^+2Fc^2^)/3'
_refine_ls_weighting_scheme calc
_refine_ls_wR_factor_gt 0.1240
_refine_ls_wR_factor_ref 0.1401
_reflns_number_gt 3649
_reflns_number_total 4441
_reflns_threshold_expression >2sigma(I)
_cod_data_source_file om100789n_si_002.cif
_cod_data_source_block 11
_cod_depositor_comments
;
The following automatic conversions were performed:

'_symmetry_cell_setting' value 'Monoclinic' changed to 'monoclinic'
according to /home/saulius/struct/CIF-dictionaries/cif_core.dic
dictionary named 'cif_core.dic' version 2.4.1 from 2010-06-29.

Automatic conversion script
Id: cif_fix_values 1715 2011-07-08 13:25:40Z adriana 
;
_cod_original_cell_volume 2120.0(2)
_cod_original_sg_symbol_H-M 'C 2           '
_cod_original_formula_sum 'C24 H21 B F5 N3 '
_cod_database_code 4067040

loop_
_symmetry_equiv_pos_as_xyz
+X,+Y,+Z
'+X+ 1/2,+Y+ 1/2,+Z'
-X,+Y,-Z
'-X+ 1/2,+Y+ 1/2,-Z'

loop_
_atom_site_label
_atom_site_type_symbol
_atom_site_fract_x
_atom_site_fract_y
_atom_site_fract_z
_atom_site_U_iso_or_equiv
_atom_site_adp_type
_atom_site_occupancy
_atom_site_symmetry_multiplicity
_atom_site_calc_flag
_atom_site_refinement_flags
F16 F 0.73788(9) 0.3942(2) 0.78021(8) 0.0487(4) Uani 1 1 d .
F30 F 0.93165(9) 0.6923(3) 0.68824(8) 0.0515(4) Uani 1 1 d .
F31 F 1.05274(10) 0.5567(3) 0.75352(9) 0.0606(4) Uani 1 1 d .
F32 F 1.00099(10) 0.4820(3) 0.63338(9) 0.0614(5) Uani 1 1 d .
F33 F 0.93616(12) 0.3754(3) 0.71681(12) 0.0720(5) Uani 1 1 d .
N1 N 0.70717(10) 0.6278(3) 0.55706(9) 0.0347(4) Uani 1 1 d .
N2 N 0.62505(12) 0.5742(3) 0.53908(10) 0.0386(4) Uani 1 1 d .
N4 N 0.67341(10) 0.6330(3) 0.65892(9) 0.0334(4) Uani 1 1 d .
C3 C 0.60726(13) 0.5775(4) 0.60289(11) 0.0361(5) Uani 1 1 d .
C5 C 0.65156(12) 0.6517(3) 0.73053(11) 0.0348(5) Uani 1 1 d .
C6 C 0.57132(14) 0.5329(4) 0.71450(12) 0.0427(6) Uani 1 1 d .
C7 C 0.53384(14) 0.5368(4) 0.63000(12) 0.0445(6) Uani 1 1 d .
C8 C 0.73682(13) 0.6639(3) 0.62908(11) 0.0337(5) Uani 1 1 d .
C9 C 0.74878(14) 0.6318(3) 0.49885(12) 0.0351(5) Uani 1 1 d .
C10 C 0.70226(14) 0.6664(4) 0.42771(12) 0.0390(5) Uani 1 1 d .
C11 C 0.74167(15) 0.6690(4) 0.37096(12) 0.0410(5) Uani 1 1 d .
C12 C 0.82539(15) 0.6315(4) 0.38579(13) 0.0443(6) Uani 1 1 d .
C13 C 0.87061(16) 0.5947(4) 0.45783(14) 0.0455(6) Uani 1 1 d .
C14 C 0.83241(14) 0.5968(4) 0.51534(13) 0.0416(5) Uani 1 1 d .
C15 C 0.71930(13) 0.5826(4) 0.79721(12) 0.0375(5) Uani 1 1 d .
C17 C 0.68568(14) 0.5780(4) 0.86521(12) 0.0451(6) Uani 1 1 d .
C18 C 0.65220(17) 0.7430(5) 0.88713(14) 0.0550(7) Uani 1 1 d .
C19 C 0.6237(2) 0.7399(7) 0.95059(16) 0.0791(12) Uani 1 1 d .
C20 C 0.6295(2) 0.5757(10) 0.99184(17) 0.0975(18) Uani 1 1 d .
C21 C 0.6632(2) 0.4149(9) 0.9709(2) 0.0930(17) Uani 1 1 d .
C22 C 0.69141(19) 0.4110(6) 0.90685(17) 0.0698(10) Uani 1 1 d .
C23 C 0.79916(13) 0.6983(4) 0.81341(11) 0.0361(5) Uani 1 1 d .
C24 C 0.80061(15) 0.8915(4) 0.79687(12) 0.0412(5) Uani 1 1 d .
C25 C 0.87467(16) 0.9934(4) 0.81483(13) 0.0484(6) Uani 1 1 d .
C26 C 0.94686(16) 0.9018(5) 0.84995(14) 0.0511(7) Uani 1 1 d .
C27 C 0.94592(15) 0.7099(5) 0.86801(15) 0.0552(7) Uani 1 1 d .
C28 C 0.87254(15) 0.6073(5) 0.85018(14) 0.0479(6) Uani 1 1 d .
B29 B 0.97968(16) 0.5257(5) 0.69887(15) 0.0430(6) Uani 1 1 d .
H5 H 0.6375 0.8001 0.7387 0.042 Uiso 1 1 calc R
H6A H 0.5288 0.5946 0.7424 0.051 Uiso 1 1 calc R
H6B H 0.5845 0.3870 0.7335 0.051 Uiso 1 1 calc R
H7A H 0.5065 0.4004 0.6099 0.053 Uiso 1 1 calc R
H7B H 0.4880 0.6485 0.6141 0.053 Uiso 1 1 calc R
H8 H 0.7929 0.7044 0.6547 0.040 Uiso 1 1 calc R
H10 H 0.6427 0.6887 0.4173 0.047 Uiso 1 1 calc R
H11 H 0.7100 0.6975 0.3203 0.049 Uiso 1 1 calc R
H12 H 0.8526 0.6308 0.3456 0.053 Uiso 1 1 calc R
H13 H 0.9297 0.5672 0.4683 0.055 Uiso 1 1 calc R
H14 H 0.8643 0.5740 0.5664 0.050 Uiso 1 1 calc R
H18 H 0.6486 0.8612 0.8581 0.066 Uiso 1 1 calc R
H19 H 0.5994 0.8559 0.9657 0.095 Uiso 1 1 calc R
H20 H 0.6094 0.5742 1.0363 0.117 Uiso 1 1 calc R
H21 H 0.6680 0.2989 1.0013 0.112 Uiso 1 1 calc R
H22 H 0.7146 0.2934 0.8918 0.084 Uiso 1 1 calc R
H24 H 0.7492 0.9573 0.7723 0.049 Uiso 1 1 calc R
H25 H 0.8753 1.1300 0.8025 0.058 Uiso 1 1 calc R
H26 H 0.9990 0.9730 0.8622 0.061 Uiso 1 1 calc R
H27 H 0.9974 0.6457 0.8936 0.066 Uiso 1 1 calc R
H28 H 0.8722 0.4712 0.8634 0.057 Uiso 1 1 calc R

loop_
_atom_site_aniso_label
_atom_site_aniso_U_11
_atom_site_aniso_U_22
_atom_site_aniso_U_33
_atom_site_aniso_U_23
_atom_site_aniso_U_13
_atom_site_aniso_U_12
F16 0.0493(8) 0.0417(8) 0.0507(8) -0.0002(6) 0.0052(6) 0.0006(6)
F30 0.0398(7) 0.0633(10) 0.0502(8) -0.0048(7) 0.0096(6) 0.0019(7)
F31 0.0487(8) 0.0630(10) 0.0590(9) -0.0057(8) -0.0053(7) 0.0028(8)
F32 0.0503(9) 0.0883(13) 0.0505(8) -0.0043(8) 0.0217(7) 0.0090(8)
F33 0.0714(11) 0.0609(11) 0.0980(14) -0.0131(10) 0.0476(10) -0.0209(9)
N1 0.0307(8) 0.0434(11) 0.0308(9) -0.0010(8) 0.0097(7) -0.0038(8)
N2 0.0325(9) 0.0499(12) 0.0329(9) 0.0012(8) 0.0075(7) -0.0041(8)
N4 0.0279(8) 0.0418(10) 0.0304(8) 0.0009(7) 0.0074(7) -0.0024(7)
C3 0.0309(10) 0.0461(13) 0.0298(10) -0.0010(9) 0.0057(8) -0.0056(9)
C5 0.0341(10) 0.0453(13) 0.0272(9) 0.0012(9) 0.0122(8) -0.0015(9)
C6 0.0360(11) 0.0615(16) 0.0313(11) -0.0013(10) 0.0101(9) -0.0096(11)
C7 0.0306(10) 0.0682(17) 0.0350(11) -0.0019(11) 0.0091(9) -0.0092(11)
C8 0.0312(10) 0.0397(13) 0.0299(10) 0.0024(8) 0.0077(8) -0.0021(9)
C9 0.0369(10) 0.0397(12) 0.0306(9) -0.0005(8) 0.0119(8) -0.0033(9)
C10 0.0379(11) 0.0447(14) 0.0348(11) -0.0010(9) 0.0102(9) -0.0021(10)
C11 0.0464(12) 0.0469(14) 0.0319(10) -0.0016(9) 0.0141(9) -0.0042(11)
C12 0.0447(12) 0.0533(15) 0.0387(12) -0.0027(10) 0.0178(10) -0.0069(11)
C13 0.0367(11) 0.0579(16) 0.0454(12) -0.0014(11) 0.0169(10) -0.0021(11)
C14 0.0369(11) 0.0527(15) 0.0364(11) 0.0016(10) 0.0118(9) -0.0011(11)
C15 0.0365(11) 0.0415(13) 0.0353(11) 0.0022(9) 0.0110(9) -0.0006(9)
C17 0.0354(11) 0.0683(17) 0.0299(10) 0.0062(11) 0.0059(9) -0.0129(11)
C18 0.0531(15) 0.078(2) 0.0380(12) -0.0112(13) 0.0203(11) -0.0165(14)
C19 0.0649(19) 0.138(4) 0.0421(15) -0.0199(19) 0.0275(14) -0.033(2)
C20 0.0546(18) 0.203(6) 0.0340(15) 0.010(2) 0.0100(13) -0.042(3)
C21 0.054(2) 0.165(5) 0.0520(19) 0.056(3) -0.0003(16) -0.030(2)
C22 0.0496(16) 0.097(3) 0.0569(17) 0.0375(17) 0.0033(13) -0.0105(16)
C23 0.0323(10) 0.0482(13) 0.0288(9) -0.0022(9) 0.0099(8) -0.0001(10)
C24 0.0372(12) 0.0519(15) 0.0327(10) 0.0004(10) 0.0057(9) -0.0038(10)
C25 0.0472(14) 0.0612(17) 0.0355(12) -0.0028(11) 0.0085(10) -0.0155(12)
C26 0.0400(13) 0.075(2) 0.0400(12) -0.0104(13) 0.0135(10) -0.0151(13)
C27 0.0321(12) 0.081(2) 0.0510(14) -0.0074(14) 0.0085(10) 0.0035(13)
C28 0.0378(12) 0.0588(17) 0.0456(13) -0.0008(11) 0.0084(10) 0.0060(11)
B29 0.0348(13) 0.0546(17) 0.0403(13) -0.0028(12) 0.0112(11) -0.0034(12)

loop_
_atom_type_symbol
_atom_type_description
_atom_type_scat_dispersion_real
_atom_type_scat_dispersion_imag
_atom_type_scat_source
C C 0.0033 0.0016 'International Tables Vol C Tables 4.2.6.8 and 6.1.1.4'
H H 0.0000 0.0000 'International Tables Vol C Tables 4.2.6.8 and 6.1.1.4'
B B 0.0013 0.0007 'International Tables Vol C Tables 4.2.6.8 and 6.1.1.4'
F F 0.0171 0.0103 'International Tables Vol C Tables 4.2.6.8 and 6.1.1.4'
N N 0.0061 0.0033 'International Tables Vol C Tables 4.2.6.8 and 6.1.1.4'

loop_
_diffrn_radiation_wavelength
0.71073

loop_
_geom_angle_atom_site_label_1
_geom_angle_atom_site_label_2
_geom_angle_atom_site_label_3
_geom_angle
C8 N1 N2 112.37(16)
C8 N1 C9 129.50(18)
N2 N1 C9 118.10(17)
C3 N2 N1 103.01(17)
C8 N4 C3 107.29(17)
C8 N4 C5 140.54(18)
C3 N4 C5 112.01(16)
N2 C3 N4 111.91(18)
N2 C3 C7 136.3(2)
N4 C3 C7 111.81(18)
N4 C5 C15 113.79(16)
N4 C5 C6 100.79(16)
C15 C5 C6 114.50(19)
C5 C6 C7 106.88(18)
C3 C7 C6 101.80(18)
N1 C8 N4 105.40(18)
C14 C9 C10 122.2(2)
C14 C9 N1 119.6(2)
C10 C9 N1 118.1(2)
C9 C10 C11 118.7(2)
C12 C11 C10 120.3(2)
C11 C12 C13 119.8(2)
C12 C13 C14 120.4(2)
C9 C14 C13 118.5(2)
F16 C15 C23 107.59(18)
F16 C15 C17 108.9(2)
C23 C15 C17 110.11(18)
F16 C15 C5 105.65(18)
C23 C15 C5 115.01(19)
C17 C15 C5 109.33(17)
C18 C17 C22 120.0(3)
C18 C17 C15 119.9(2)
C22 C17 C15 120.1(3)
C17 C18 C19 119.8(3)
C20 C19 C18 120.4(4)
C21 C20 C19 119.8(3)
C20 C21 C22 121.6(4)
C17 C22 C21 118.4(4)
C24 C23 C28 119.1(2)
C24 C23 C15 122.4(2)
C28 C23 C15 118.4(2)
C23 C24 C25 120.6(2)
C26 C25 C24 119.9(3)
C25 C26 C27 120.1(2)
C26 C27 C28 120.4(3)
C27 C28 C23 119.9(3)
F33 B29 F31 111.2(2)
F33 B29 F30 110.1(2)
F31 B29 F30 109.9(2)
F33 B29 F32 109.0(2)
F31 B29 F32 107.49(19)
F30 B29 F32 109.0(2)
N4 C5 H5 109.1
C15 C5 H5 109.1
C6 C5 H5 109.1
C5 C6 H6A 110.3
C7 C6 H6A 110.3
C5 C6 H6B 110.3
C7 C6 H6B 110.3
H6A C6 H6B 108.6
C3 C7 H7A 111.4
C6 C7 H7A 111.4
C3 C7 H7B 111.4
C6 C7 H7B 111.4
H7A C7 H7B 109.3
N1 C8 H8 127.3
N4 C8 H8 127.3
C9 C10 H10 120.7
C11 C10 H10 120.7
C12 C11 H11 119.8
C10 C11 H11 119.8
C11 C12 H12 120.1
C13 C12 H12 120.1
C12 C13 H13 119.8
C14 C13 H13 119.8
C9 C14 H14 120.7
C13 C14 H14 120.7
C17 C18 H18 120.1
C19 C18 H18 120.1
C20 C19 H19 119.8
C18 C19 H19 119.8
C21 C20 H20 120.1
C19 C20 H20 120.1
C20 C21 H21 119.2
C22 C21 H21 119.2
C17 C22 H22 120.8
C21 C22 H22 120.8
C23 C24 H24 119.7
C25 C24 H24 119.7
C26 C25 H25 120.1
C24 C25 H25 120.1
C25 C26 H26 120.0
C27 C26 H26 120.0
C26 C27 H27 119.8
C28 C27 H27 119.8
C27 C28 H28 120.0
C23 C28 H28 120.0

loop_
_geom_bond_atom_site_label_1
_geom_bond_atom_site_label_2
_geom_bond_distance
F16 C15 1.405(3)
F30 B29 1.397(4)
F31 B29 1.394(3)
F32 B29 1.401(3)
F33 B29 1.369(4)
N1 C8 1.336(3)
N1 N2 1.383(3)
N1 C9 1.444(3)
N2 C3 1.309(3)
N4 C8 1.345(3)
N4 C3 1.370(3)
N4 C5 1.489(2)
C3 C7 1.481(3)
C5 C15 1.531(3)
C5 C6 1.543(3)
C6 C7 1.545(3)
C9 C14 1.379(3)
C9 C10 1.380(3)
C10 C11 1.394(3)
C11 C12 1.385(4)
C12 C13 1.390(4)
C13 C14 1.394(3)
C15 C23 1.526(3)
C15 C17 1.526(3)
C17 C18 1.388(5)
C17 C22 1.391(4)
C18 C19 1.396(4)
C19 C20 1.370(8)
C20 C21 1.359(8)
C21 C22 1.404(5)
C23 C24 1.382(4)
C23 C28 1.397(3)
C24 C25 1.395(4)
C25 C26 1.376(4)
C26 C27 1.380(5)
C27 C28 1.388(4)
C5 H5 1.0800
C6 H6A 1.0800
C6 H6B 1.0800
C7 H7A 1.0800
C7 H7B 1.0800
C8 H8 0.9800
C10 H10 0.9800
C11 H11 0.9800
C12 H12 0.9800
C13 H13 0.9800
C14 H14 0.9800
C18 H18 0.9800
C19 H19 0.9800
C20 H20 0.9800
C21 H21 0.9800
C22 H22 0.9800
C24 H24 0.9800
C25 H25 0.9800
C26 H26 0.9800
C27 H27 0.9800
C28 H28 0.9800

loop_
_geom_torsion_atom_site_label_1
_geom_torsion_atom_site_label_2
_geom_torsion_atom_site_label_3
_geom_torsion_atom_site_label_4
_geom_torsion
C8 N1 N2 C3 -0.7(3)
C9 N1 N2 C3 177.5(2)
N1 N2 C3 N4 0.9(3)
N1 N2 C3 C7 -179.2(3)
C8 N4 C3 N2 -0.9(3)
C5 N4 C3 N2 175.5(2)
C8 N4 C3 C7 179.2(2)
C5 N4 C3 C7 -4.4(3)
C8 N4 C5 C15 -43.6(4)
C3 N4 C5 C15 141.8(2)
C8 N4 C5 C6 -166.7(3)
C3 N4 C5 C6 18.7(3)
N4 C5 C6 C7 -25.5(3)
C15 C5 C6 C7 -148.1(2)
N2 C3 C7 C6 168.0(3)
N4 C3 C7 C6 -12.1(3)
C5 C6 C7 C3 23.4(3)
N2 N1 C8 N4 0.2(3)
C9 N1 C8 N4 -177.7(2)
C3 N4 C8 N1 0.4(2)
C5 N4 C8 N1 -174.4(3)
C8 N1 C9 C14 27.4(4)
N2 N1 C9 C14 -150.4(2)
C8 N1 C9 C10 -154.1(2)
N2 N1 C9 C10 28.1(3)
C14 C9 C10 C11 -1.1(4)
N1 C9 C10 C11 -179.5(2)
C9 C10 C11 C12 2.0(4)
C10 C11 C12 C13 -1.3(4)
C11 C12 C13 C14 -0.5(4)
C10 C9 C14 C13 -0.7(4)
N1 C9 C14 C13 177.8(2)
C12 C13 C14 C9 1.4(4)
N4 C5 C15 F16 -54.0(2)
C6 C5 C15 F16 61.2(2)
N4 C5 C15 C23 64.5(3)
C6 C5 C15 C23 179.69(19)
N4 C5 C15 C17 -171.0(2)
C6 C5 C15 C17 -55.8(3)
F16 C15 C17 C18 -171.2(2)
C23 C15 C17 C18 71.1(3)
C5 C15 C17 C18 -56.2(3)
F16 C15 C17 C22 11.3(3)
C23 C15 C17 C22 -106.4(3)
C5 C15 C17 C22 126.3(3)
C22 C17 C18 C19 -0.6(4)
C15 C17 C18 C19 -178.1(2)
C17 C18 C19 C20 0.8(4)
C18 C19 C20 C21 0.1(5)
C19 C20 C21 C22 -1.1(5)
C18 C17 C22 C21 -0.4(4)
C15 C17 C22 C21 177.1(2)
C20 C21 C22 C17 1.3(5)
F16 C15 C23 C24 147.4(2)
C17 C15 C23 C24 -94.1(3)
C5 C15 C23 C24 30.0(3)
F16 C15 C23 C28 -36.4(3)
C17 C15 C23 C28 82.1(3)
C5 C15 C23 C28 -153.8(2)
C28 C23 C24 C25 1.7(3)
C15 C23 C24 C25 177.9(2)
C23 C24 C25 C26 -0.6(4)
C24 C25 C26 C27 -0.6(4)
C25 C26 C27 C28 0.8(4)
C26 C27 C28 C23 0.3(4)
C24 C23 C28 C27 -1.5(3)
C15 C23 C28 C27 -177.9(2)
